data_4123587
loop_
_publ_author_name
'Sigala, Paul A.'
'Ruben, Eliza A.'
'Liu, Corey W.'
'Piccoli, Paula M. B.'
'Hohenstein, Edward G.'
'Mart\'inez, Todd J'
'Schultz, Arthur J.'
'Herschlag, Daniel'

_publ_section_title
;
 Determination of Hydrogen Bond Structure in Water versus Aprotic
 Environments To Test the Relationship Between Length and Stability.
;
_journal_issue 17
_journal_name_full 'Journal of the American Chemical Society'
_journal_page_first 5730
_journal_page_last 5740
_journal_paper_doi 10.1021/ja512980h
_journal_volume 137
_journal_year 2015
_chemical_formula_moiety 'C12 H11 N3 O6'
_chemical_formula_sum 'C12 H11 N3 O6'
_chemical_formula_weight 293.24
_chemical_name_systematic
;
 2,4-dinitrophenol 4-methylpyridine-N-oxide
;
_space_group_IT_number 19
_symmetry_cell_setting orthorhombic
_symmetry_space_group_name_Hall 'P 2ac 2ab'
_symmetry_space_group_name_H-M 'P 21 21 21'
_atom_sites_solution_hydrogens geom
_atom_sites_solution_primary direct
_atom_sites_solution_secondary difmap
_audit_creation_method SHELXL-97
_cell_angle_alpha 90.00
_cell_angle_beta 90.00
_cell_angle_gamma 90.00
_cell_formula_units_Z 4
_cell_length_a 6.5577(8)
_cell_length_b 7.6142(10)
_cell_length_c 25.315(3)
_cell_measurement_reflns_used 3534
_cell_measurement_temperature 173(2)
_cell_measurement_theta_max 24.76
_cell_measurement_theta_min 3.12
_cell_volume 1264.0(3)
_computing_cell_refinement 'Bruker SMART'
_computing_data_collection 'Bruker SMART'
_computing_data_reduction 'Bruker SAINT'
_computing_structure_refinement 'SHELXL-97 (Sheldrick, 1997)'
_computing_structure_solution 'Bruker SHELXTL'
_diffrn_ambient_temperature 173(2)
_diffrn_measured_fraction_theta_full 0.997
_diffrn_measured_fraction_theta_max 0.997
_diffrn_measurement_device_type 'CCD area detector'
_diffrn_measurement_method 'phi and omega scans'
_diffrn_radiation_monochromator graphite
_diffrn_radiation_source 'fine-focus sealed tube'
_diffrn_radiation_type MoK\a
_diffrn_radiation_wavelength 0.71073
_diffrn_reflns_av_R_equivalents 0.0558
_diffrn_reflns_av_sigmaI/netI 0.0500
_diffrn_reflns_limit_h_max 9
_diffrn_reflns_limit_h_min -9
_diffrn_reflns_limit_k_max 11
_diffrn_reflns_limit_k_min -11
_diffrn_reflns_limit_l_max 37
_diffrn_reflns_limit_l_min -37
_diffrn_reflns_number 21207
_diffrn_reflns_theta_full 31.68
_diffrn_reflns_theta_max 31.68
_diffrn_reflns_theta_min 2.79
_exptl_absorpt_coefficient_mu 0.126
_exptl_absorpt_correction_T_max 1
_exptl_absorpt_correction_T_min 0.737502
_exptl_absorpt_correction_type multi-scan
_exptl_absorpt_process_details 'SADABS (Sheldrick, 2004)'
_exptl_crystal_colour yellow
_exptl_crystal_density_diffrn 1.541
_exptl_crystal_density_method 'not measured'
_exptl_crystal_description block
_exptl_crystal_F_000 608
_exptl_crystal_size_max 0.4
_exptl_crystal_size_mid 0.2
_exptl_crystal_size_min 0.2
_refine_diff_density_max 0.252
_refine_diff_density_min -0.197
_refine_diff_density_rms 0.047
_refine_ls_abs_structure_details 'Flack H D (1983), Acta Cryst. A39, 876-881'
_refine_ls_abs_structure_Flack -0.9(10)
_refine_ls_extinction_coef 0.0033(17)
_refine_ls_extinction_expression Fc^*^=kFc[1+0.001xFc^2^\l^3^/sin(2\q)]^-1/4^
_refine_ls_extinction_method SHELXL
_refine_ls_goodness_of_fit_ref 1.025
_refine_ls_hydrogen_treatment mixed
_refine_ls_matrix_type full
_refine_ls_number_parameters 235
_refine_ls_number_reflns 4263
_refine_ls_number_restraints 0
_refine_ls_restrained_S_all 1.025
_refine_ls_R_factor_all 0.0694
_refine_ls_R_factor_gt 0.0428
_refine_ls_shift/su_max 0.001
_refine_ls_shift/su_mean 0.000
_refine_ls_structure_factor_coef Fsqd
_refine_ls_weighting_details 'calc w=1/[\s^2^(Fo^2^)+(0.0517P)^2^+0.0807P] where P=(Fo^2^+2Fc^2^)/3'
_refine_ls_weighting_scheme calc
_refine_ls_wR_factor_gt 0.0948
_refine_ls_wR_factor_ref 0.1044
_reflns_number_gt 3131
_reflns_number_total 4263
_reflns_threshold_expression >2sigma(I)
_cod_data_source_file 978285.cif
_cod_data_source_block p212121
_cod_depositor_comments 'Adding full bibliography for 4123587--4123590.cif.'
_cod_database_code 4123587

loop_
_symmetry_equiv_pos_as_xyz
'x, y, z'
'-x+1/2, -y, z+1/2'
'-x, y+1/2, -z+1/2'
'x+1/2, -y+1/2, -z'

loop_
_atom_site_label
_atom_site_type_symbol
_atom_site_fract_x
_atom_site_fract_y
_atom_site_fract_z
_atom_site_U_iso_or_equiv
_atom_site_adp_type
_atom_site_occupancy
_atom_site_symmetry_multiplicity
_atom_site_calc_flag
C1 C 0.4736(2) 0.0138(2) 0.08825(6) 0.0228(3) Uani 1 1 d
C2 C 0.3870(2) -0.0068(2) 0.13901(6) 0.0240(3) Uani 1 1 d
C3 C 0.1978(2) -0.0847(2) 0.14616(6) 0.0248(3) Uani 1 1 d
C4 C 0.0931(2) -0.1448(2) 0.10248(6) 0.0226(3) Uani 1 1 d
C5 C 0.1744(3) -0.1301(2) 0.05182(6) 0.0242(3) Uani 1 1 d
C6 C 0.3612(2) -0.0528(2) 0.04536(6) 0.0244(3) Uani 1 1 d
C7 C 0.3972(3) 0.4734(2) 0.09485(6) 0.0260(3) Uani 1 1 d
C8 C 0.3374(3) 0.4758(2) 0.14688(6) 0.0277(3) Uani 1 1 d
C9 C 0.1486(3) 0.4090(2) 0.16218(6) 0.0272(3) Uani 1 1 d
C10 C 0.0264(3) 0.3375(2) 0.12259(6) 0.0269(3) Uani 1 1 d
C11 C 0.0906(3) 0.3344(2) 0.07091(6) 0.0244(3) Uani 1 1 d
C12 C 0.0793(4) 0.4111(4) 0.21879(7) 0.0437(5) Uani 1 1 d
N1 N 0.4905(2) 0.0540(2) 0.18704(5) 0.0299(3) Uani 1 1 d
N2 N -0.1043(2) -0.22950(18) 0.10990(5) 0.0269(3) Uani 1 1 d
N3 N 0.27250(19) 0.40404(18) 0.05760(5) 0.0226(3) Uani 1 1 d
O1 O 0.65228(17) 0.09142(16) 0.08096(4) 0.0275(3) Uani 1 1 d
O2 O 0.4189(3) 0.0099(3) 0.22953(5) 0.0732(6) Uani 1 1 d
O3 O 0.6412(2) 0.14486(19) 0.18375(5) 0.0421(3) Uani 1 1 d
O4 O -0.18950(18) -0.28990(16) 0.07057(5) 0.0335(3) Uani 1 1 d
O5 O -0.1764(2) -0.23842(18) 0.15457(5) 0.0371(3) Uani 1 1 d
O6 O 0.33493(18) 0.40414(17) 0.00736(4) 0.0322(3) Uani 1 1 d
H3 H 0.149(3) -0.101(2) 0.1818(8) 0.029(5) Uiso 1 1 d
H5 H 0.103(3) -0.172(3) 0.0256(9) 0.042(6) Uiso 1 1 d
H6 H 0.420(3) -0.038(2) 0.0112(7) 0.026(5) Uiso 1 1 d
H7 H 0.532(3) 0.511(2) 0.0825(7) 0.022(4) Uiso 1 1 d
H8 H 0.427(3) 0.523(3) 0.1688(9) 0.046(6) Uiso 1 1 d
H10 H -0.101(3) 0.297(3) 0.1314(8) 0.045(6) Uiso 1 1 d
H11 H 0.023(3) 0.286(2) 0.0430(8) 0.029(5) Uiso 1 1 d
H12C H -0.062(5) 0.401(3) 0.2220(10) 0.065(8) Uiso 1 1 d
H12B H 0.137(6) 0.314(5) 0.2348(14) 0.121(14) Uiso 1 1 d
H12A H 0.133(5) 0.508(5) 0.2399(14) 0.116(12) Uiso 1 1 d
H13 H 0.691(3) 0.078(3) 0.0469(8) 0.038(5) Uiso 1 1 d

loop_
_atom_site_aniso_label
_atom_site_aniso_U_11
_atom_site_aniso_U_22
_atom_site_aniso_U_33
_atom_site_aniso_U_23
_atom_site_aniso_U_13
_atom_site_aniso_U_12
C1 0.0233(7) 0.0245(7) 0.0205(7) 0.0004(6) -0.0013(5) 0.0028(6)
C2 0.0264(8) 0.0290(8) 0.0166(6) 0.0000(5) -0.0024(6) 0.0015(6)
C3 0.0253(7) 0.0284(8) 0.0207(7) 0.0025(6) 0.0020(6) 0.0024(6)
C4 0.0227(7) 0.0236(7) 0.0215(7) 0.0002(6) 0.0014(6) 0.0003(6)
C5 0.0258(7) 0.0271(8) 0.0197(7) -0.0003(6) -0.0021(6) 0.0004(7)
C6 0.0283(8) 0.0284(8) 0.0164(6) -0.0007(6) 0.0002(6) -0.0004(7)
C7 0.0239(8) 0.0284(8) 0.0258(8) 0.0016(6) -0.0021(6) -0.0020(7)
C8 0.0312(8) 0.0292(8) 0.0226(7) -0.0015(6) -0.0055(6) -0.0030(7)
C9 0.0346(9) 0.0272(7) 0.0198(7) 0.0007(6) 0.0005(6) 0.0021(7)
C10 0.0261(8) 0.0305(8) 0.0240(8) 0.0026(6) 0.0018(6) -0.0022(7)
C11 0.0244(7) 0.0270(8) 0.0216(7) -0.0017(6) -0.0037(6) -0.0004(7)
C12 0.0505(12) 0.0611(14) 0.0195(8) -0.0017(9) 0.0054(8) -0.0041(12)
N1 0.0289(7) 0.0421(9) 0.0187(6) 0.0005(6) -0.0016(5) -0.0037(7)
N2 0.0261(7) 0.0289(7) 0.0256(7) 0.0001(5) 0.0011(5) -0.0006(6)
N3 0.0234(6) 0.0273(7) 0.0172(6) 0.0000(5) -0.0003(5) 0.0018(5)
O1 0.0245(5) 0.0382(6) 0.0198(5) -0.0011(5) 0.0016(4) -0.0051(5)
O2 0.0578(9) 0.1432(17) 0.0185(6) 0.0004(8) 0.0007(6) -0.0481(11)
O3 0.0456(8) 0.0566(8) 0.0243(6) -0.0012(5) -0.0050(5) -0.0212(7)
O4 0.0307(6) 0.0375(7) 0.0322(6) -0.0080(5) -0.0017(5) -0.0080(6)
O5 0.0332(6) 0.0495(7) 0.0285(6) 0.0013(5) 0.0081(5) -0.0066(6)
O6 0.0274(6) 0.0520(8) 0.0171(5) 0.0004(5) 0.0032(4) 0.0011(6)

loop_
_atom_type_symbol
_atom_type_description
_atom_type_scat_dispersion_real
_atom_type_scat_dispersion_imag
_atom_type_scat_source
C C 0.0033 0.0016 'International Tables Vol C Tables 4.2.6.8 and 6.1.1.4'
H H 0.0000 0.0000 'International Tables Vol C Tables 4.2.6.8 and 6.1.1.4'
N N 0.0061 0.0033 'International Tables Vol C Tables 4.2.6.8 and 6.1.1.4'
O O 0.0106 0.0060 'International Tables Vol C Tables 4.2.6.8 and 6.1.1.4'

loop_
_geom_angle_atom_site_label_1
_geom_angle_atom_site_label_2
_geom_angle_atom_site_label_3
_geom_angle
O1 C1 C6 121.10(13)
O1 C1 C2 122.09(13)
C6 C1 C2 116.81(14)
C3 C2 C1 121.68(14)
C3 C2 N1 116.14(13)
C1 C2 N1 122.17(13)
C4 C3 C2 118.84(14)
C4 C3 H3 122.7(11)
C2 C3 H3 118.4(11)
C3 C4 C5 121.40(14)
C3 C4 N2 119.02(13)
C5 C4 N2 119.56(14)
C6 C5 C4 119.12(14)
C6 C5 H5 123.2(14)
C4 C5 H5 117.7(14)
C5 C6 C1 122.12(14)
C5 C6 H6 121.2(11)
C1 C6 H6 116.6(11)
N3 C7 C8 120.00(15)
N3 C7 H7 115.8(10)
C8 C7 H7 124.0(10)
C7 C8 C9 120.99(15)
C7 C8 H8 114.5(14)
C9 C8 H8 124.5(14)
C8 C9 C10 116.98(14)
C8 C9 C12 122.00(16)
C10 C9 C12 121.02(17)
C11 C10 C9 120.98(16)
C11 C10 H10 120.2(13)
C9 C10 H10 118.7(13)
N3 C11 C10 120.15(15)
N3 C11 H11 113.3(12)
C10 C11 H11 126.5(12)
C9 C12 H12C 112.4(15)
C9 C12 H12B 107(2)
H12C C12 H12B 108(3)
C9 C12 H12A 115(2)
H12C C12 H12A 112(3)
H12B C12 H12A 103(3)
O3 N1 O2 122.17(15)
O3 N1 C2 120.09(13)
O2 N1 C2 117.74(14)
O5 N2 O4 123.34(14)
O5 N2 C4 119.01(14)
O4 N2 C4 117.65(13)
O6 N3 C11 120.61(13)
O6 N3 C7 118.50(13)
C11 N3 C7 120.88(13)
C1 O1 H13 109.5(13)

loop_
_geom_bond_atom_site_label_1
_geom_bond_atom_site_label_2
_geom_bond_distance
C1 O1 1.3252(19)
C1 C6 1.407(2)
C1 C2 1.414(2)
C2 C3 1.387(2)
C2 N1 1.4673(19)
C3 C4 1.379(2)
C3 H3 0.966(19)
C4 C5 1.393(2)
C4 N2 1.459(2)
C5 C6 1.369(2)
C5 H5 0.87(2)
C6 H6 0.953(18)
C7 N3 1.3550(19)
C7 C8 1.375(2)
C7 H7 0.980(18)
C8 C9 1.393(2)
C8 H8 0.88(2)
C9 C10 1.394(2)
C9 C12 1.504(2)
C10 C11 1.375(2)
C10 H10 0.92(2)
C11 N3 1.348(2)
C11 H11 0.91(2)
C12 H12C 0.93(3)
C12 H12B 0.92(4)
C12 H12A 0.98(4)
N1 O3 1.2090(18)
N1 O2 1.2207(19)
N2 O5 1.2274(18)
N2 O4 1.2310(18)
N3 O6 1.3361(15)
O1 H13 0.90(2)

loop_
_geom_torsion_atom_site_label_1
_geom_torsion_atom_site_label_2
_geom_torsion_atom_site_label_3
_geom_torsion_atom_site_label_4
_geom_torsion
O1 C1 C2 C3 178.54(14)
C6 C1 C2 C3 -1.7(2)
O1 C1 C2 N1 -0.9(2)
C6 C1 C2 N1 178.87(14)
C1 C2 C3 C4 0.6(2)
N1 C2 C3 C4 -179.92(14)
C2 C3 C4 C5 0.6(2)
C2 C3 C4 N2 178.96(13)
C3 C4 C5 C6 -0.7(2)
N2 C4 C5 C6 -179.00(14)
C4 C5 C6 C1 -0.5(2)
O1 C1 C6 C5 -178.58(15)
C2 C1 C6 C5 1.6(2)
N3 C7 C8 C9 -0.5(2)
C7 C8 C9 C10 1.2(2)
C7 C8 C9 C12 -179.65(18)
C8 C9 C10 C11 -0.3(2)
C12 C9 C10 C11 -179.48(19)
C9 C10 C11 N3 -1.2(3)
C3 C2 N1 O3 -169.53(15)
C1 C2 N1 O3 9.9(2)
C3 C2 N1 O2 10.4(2)
C1 C2 N1 O2 -170.15(18)
C3 C4 N2 O5 3.1(2)
C5 C4 N2 O5 -178.49(15)
C3 C4 N2 O4 -176.34(14)
C5 C4 N2 O4 2.0(2)
C10 C11 N3 O6 -178.97(15)
C10 C11 N3 C7 1.9(2)
C8 C7 N3 O6 179.83(14)
C8 C7 N3 C11 -1.0(2)
